data_4066581
loop_
_publ_author_name
'Morgan, Ian R.'
'Broomsgrove, Alexander E. J.'
'Fitzpatrick, Philip'
'Vidovic, Dragoslav'
'Thompson, Amber L.'
'Fallis, Ian A.'
'Aldridge, Simon'

_publ_section_title
;
 Anion Recognition by Highly Sterically Encumbered
 1,2-Diborylferrocenes&#x00A7;
;
_journal_issue 21
_journal_name_full Organometallics
_journal_page_first 4762
_journal_paper_doi 10.1021/om1005337
_journal_volume 29
_journal_year 2010
_chemical_absolute_configuration ad
_chemical_formula_moiety 'C46 H52 B2 Fe1'
_chemical_formula_sum 'C46 H52 B2 Fe'
_chemical_formula_weight 682.39
_chemical_melting_point ?
_space_group_IT_number 29
_symmetry_cell_setting orthorhombic
_symmetry_space_group_name_Hall 'P 2c -2ac'
_symmetry_space_group_name_H-M 'P c a 21'
_atom_sites_solution_hydrogens geom
_atom_sites_solution_primary direct
_audit_creation_date 10-05-14
_audit_creation_method CRYSTALS_ver_14.03
_cell_angle_alpha 90
_cell_angle_beta 90
_cell_angle_gamma 90
_cell_formula_units_Z 8
_cell_length_a 22.3532(3)
_cell_length_b 11.31580(10)
_cell_length_c 29.4442(4)
_cell_measurement_reflns_used 7658
_cell_measurement_temperature 150
_cell_measurement_theta_max 26
_cell_measurement_theta_min 5
_cell_volume 7447.74(16)
_computing_cell_refinement 'DENZO/SCALEPACK (Otwinowski & Minor, 1997)'
_computing_data_collection 'COLLECT (Nonius, 2001).'
_computing_data_reduction 'DENZO/SCALEPACK (Otwinowski & Minor, 1997)'
_computing_molecular_graphics 'CAMERON (Watkin et al., 1996)'
_computing_publication_material 'CRYSTALS (Betteridge et al., 2003)'
_computing_structure_refinement 'CRYSTALS (Betteridge et al., 2003)'
_computing_structure_solution 'SIR92 (Altomare et al., 1994)'
_diffrn_ambient_temperature 150
_diffrn_measured_fraction_theta_full 0.986
_diffrn_measured_fraction_theta_max 0.982
_diffrn_measurement_device Area
_diffrn_measurement_device_type 'Nonius KappaCCD'
_diffrn_measurement_method \w
_diffrn_radiation_monochromator graphite
_diffrn_radiation_type 'Mo K\a'
_diffrn_radiation_wavelength 0.71073
_diffrn_reflns_av_R_equivalents 0.000
_diffrn_reflns_limit_h_max 27
_diffrn_reflns_limit_h_min -27
_diffrn_reflns_limit_k_max 14
_diffrn_reflns_limit_k_min -14
_diffrn_reflns_limit_l_max 36
_diffrn_reflns_limit_l_min -36
_diffrn_reflns_number 42541
_diffrn_reflns_theta_full 25.045
_diffrn_reflns_theta_max 26.363
_diffrn_reflns_theta_min 5.128
_diffrn_standards_number 0
_exptl_absorpt_coefficient_mu 0.437
_exptl_absorpt_correction_T_max 0.97
_exptl_absorpt_correction_T_min 0.85
_exptl_absorpt_correction_type multi-scan
_exptl_absorpt_process_details 'DENZO/SCALEPACK (Otwinowski & Minor, 1997)'
_exptl_crystal_colour red
_exptl_crystal_density_diffrn 1.217
_exptl_crystal_density_method 'not measured'
_exptl_crystal_description block
_exptl_crystal_F_000 2912
_exptl_crystal_size_max 0.230
_exptl_crystal_size_mid 0.150
_exptl_crystal_size_min 0.080
_refine_diff_density_max 0.45
_refine_diff_density_min -0.48
_refine_ls_abs_structure_details 'Flack (1983), 0 Friedel-pairs'
_refine_ls_abs_structure_Flack 0.48(4)
_refine_ls_extinction_method None
_refine_ls_goodness_of_fit_ref 0.9610
_refine_ls_hydrogen_treatment none
_refine_ls_matrix_type full
_refine_ls_number_parameters 884
_refine_ls_number_reflns 7628
_refine_ls_number_restraints 1
_refine_ls_R_factor_all 0.0679
_refine_ls_R_factor_gt 0.0459
_refine_ls_shift/su_max 0.0015136
_refine_ls_shift/su_mean 0.0318030
_refine_ls_structure_factor_coef Fsqd
_refine_ls_weighting_details
;
 Method= Modified Sheldrick 
 w=1/[\s^2^(F^2^) + ( 0.06P)^2^ + 2.85P] 
 ,where P=(max(Fo^2^,0) + 2Fc^2^)/3 
;
_refine_ls_weighting_scheme calc
_refine_ls_wR_factor_all 0.1124
_refine_ls_wR_factor_gt 0.1029
_refine_ls_wR_factor_ref 0.1124
_reflns_limit_h_max 27
_reflns_limit_h_min 0
_reflns_limit_k_max 14
_reflns_limit_k_min 0
_reflns_limit_l_max 0
_reflns_limit_l_min -36
_reflns_number_gt 5856
_reflns_number_total 7629
_reflns_threshold_expression I>2.0\s(I)
_oxford_diffrn_Wilson_B_factor 3.13
_oxford_diffrn_Wilson_scale 32.10
_oxford_refine_ls_r_factor_ref 0.0679
_oxford_refine_ls_scale 0.17642(9)
_oxford_reflns_number_all 7628
_oxford_reflns_threshold_expression_ref I>-3.0\s(I)
_oxford_structure_analysis_title 056imdv08
_cod_data_source_file om1005337_si_002.cif
_cod_data_source_block 3
_cod_depositor_comments
;
The following automatic conversions were performed:

'_chemical_melting_point' value 'not measured' was changed to '?' -
the value is undefined or not given.

'_symmetry_cell_setting' value
'Orthorhombic' changed to 'orthorhombic' according to
/home/saulius/struct/CIF-dictionaries/cif_core.dic dictionary named
'cif_core.dic' version 2.4.1 from 2010-06-29.

Automatic conversion script
Id: cif_fix_values 1715 2011-07-08 13:25:40Z adriana 
;
_cod_original_sg_symbol_H-M 'P c a 21 '
_cod_original_formula_sum 'C46 H52 B2 Fe1'
_cod_database_code 4066581

loop_
_symmetry_equiv_pos_as_xyz
x,y,z
-x+1/2,y,z+1/2
x+1/2,-y,z
-x,-y,z+1/2

loop_
_atom_site_label
_atom_site_type_symbol
_atom_site_fract_x
_atom_site_fract_y
_atom_site_fract_z
_atom_site_U_iso_or_equiv
_atom_site_occupancy
_atom_site_adp_type
_atom_site_refinement_flags_posn
Fe1 Fe 0.30572(3) 0.17507(5) 0.36687(5) 0.0400 1.0000 Uani .
C2 C 0.30946(19) 0.0057(4) 0.34313(16) 0.0402 1.0000 Uani .
C3 C 0.3205(2) 0.0853(4) 0.30749(16) 0.0419 1.0000 Uani .
C4 C 0.3704(2) 0.1551(4) 0.31942(16) 0.0412 1.0000 Uani .
C5 C 0.39444(19) 0.1157(4) 0.36287(15) 0.0387 1.0000 Uani .
C6 C 0.35515(19) 0.0187(4) 0.37779(15) 0.0372 1.0000 Uani .
B7 B 0.3617(2) -0.0908(4) 0.41038(17) 0.0369 1.0000 Uani .
C8 C 0.3021(2) -0.1630(4) 0.42251(17) 0.0414 1.0000 Uani .
C9 C 0.2924(2) -0.2722(4) 0.40085(15) 0.0418 1.0000 Uani .
C10 C 0.2394(2) -0.3339(4) 0.40747(17) 0.0484 1.0000 Uani .
C11 C 0.1951(2) -0.2929(5) 0.43622(18) 0.0478 1.0000 Uani .
C12 C 0.2051(2) -0.1873(4) 0.45893(18) 0.0464 1.0000 Uani .
C13 C 0.2575(2) -0.1220(4) 0.45295(16) 0.0421 1.0000 Uani .
C14 C 0.2651(2) -0.0116(4) 0.48066(19) 0.0539 1.0000 Uani .
C15 C 0.1371(2) -0.3609(5) 0.4436(2) 0.0663 1.0000 Uani .
C16 C 0.3383(2) -0.3257(4) 0.36920(19) 0.0500 1.0000 Uani .
C17 C 0.4249(2) -0.1465(4) 0.42164(15) 0.0360 1.0000 Uani .
C18 C 0.4682(2) -0.1691(4) 0.38790(16) 0.0383 1.0000 Uani .
C19 C 0.4588(2) -0.1487(5) 0.33810(17) 0.0467 1.0000 Uani .
C20 C 0.5221(2) -0.2221(4) 0.39974(17) 0.0418 1.0000 Uani .
C21 C 0.5357(2) -0.2566(4) 0.44398(16) 0.0445 1.0000 Uani .
C22 C 0.4925(2) -0.2359(4) 0.47705(17) 0.0441 1.0000 Uani .
C23 C 0.4382(2) -0.1814(4) 0.46685(15) 0.0385 1.0000 Uani .
C24 C 0.3961(2) -0.1592(4) 0.50580(17) 0.0468 1.0000 Uani .
C25 C 0.5953(2) -0.3114(5) 0.4556(2) 0.0587 1.0000 Uani .
B26 B 0.4526(2) 0.1731(4) 0.38289(17) 0.0376 1.0000 Uani .
C27 C 0.48343(18) 0.2768(4) 0.35523(14) 0.0372 1.0000 Uani .
C28 C 0.49212(18) 0.3887(4) 0.37637(15) 0.0402 1.0000 Uani .
C29 C 0.4693(2) 0.4154(4) 0.42378(17) 0.0472 1.0000 Uani .
C30 C 0.52161(19) 0.4792(4) 0.35389(16) 0.0440 1.0000 Uani .
C31 C 0.5452(2) 0.4651(4) 0.31060(17) 0.0466 1.0000 Uani .
C32 C 0.5366(2) 0.3579(4) 0.28924(16) 0.0456 1.0000 Uani .
C33 C 0.50593(19) 0.2640(4) 0.31057(15) 0.0384 1.0000 Uani .
C34 C 0.5016(2) 0.1509(4) 0.28349(17) 0.0454 1.0000 Uani .
C35 C 0.5825(3) 0.5626(4) 0.2893(2) 0.0622 1.0000 Uani .
C36 C 0.48501(19) 0.1278(4) 0.42828(16) 0.0369 1.0000 Uani .
C37 C 0.54369(18) 0.0797(4) 0.42463(15) 0.0377 1.0000 Uani .
C38 C 0.57160(19) 0.0338(4) 0.46299(15) 0.0400 1.0000 Uani .
C39 C 0.54680(18) 0.0400(4) 0.50635(15) 0.0402 1.0000 Uani .
C40 C 0.4906(2) 0.0924(4) 0.50982(16) 0.0420 1.0000 Uani .
C41 C 0.4599(2) 0.1342(4) 0.47187(16) 0.0392 1.0000 Uani .
C42 C 0.3993(2) 0.1881(4) 0.47995(17) 0.0453 1.0000 Uani .
C43 C 0.5780(2) -0.0117(5) 0.54701(16) 0.0516 1.0000 Uani .
C44 C 0.5771(2) 0.0700(4) 0.38076(15) 0.0450 1.0000 Uani .
C45 C 0.2663(2) 0.2535(5) 0.42295(18) 0.0487 1.0000 Uani .
C46 C 0.2978(2) 0.3387(5) 0.39815(19) 0.0529 1.0000 Uani .
C47 C 0.2735(3) 0.3418(5) 0.35355(19) 0.0597 1.0000 Uani .
C48 C 0.2273(2) 0.2581(5) 0.3513(2) 0.0595 1.0000 Uani .
C49 C 0.2224(2) 0.2024(5) 0.3942(2) 0.0618 1.0000 Uani .
Fe51 Fe 0.91007(3) 0.32480(5) 0.19818(5) 0.0379 1.0000 Uani .
C56 C 0.82048(18) 0.3768(4) 0.19972(15) 0.0342 1.0000 Uani .
C55 C 0.85836(18) 0.4782(4) 0.18594(14) 0.0364 1.0000 Uani .
C54 C 0.90167(19) 0.4948(4) 0.22167(15) 0.0389 1.0000 Uani .
C53 C 0.8906(2) 0.4134(4) 0.25737(16) 0.0414 1.0000 Uani .
C52 C 0.84280(19) 0.3391(4) 0.24356(15) 0.0379 1.0000 Uani .
B76 B 0.8497(2) 0.5864(4) 0.15379(18) 0.0381 1.0000 Uani .
C77 C 0.90702(18) 0.6668(4) 0.14278(16) 0.0352 1.0000 Uani .
C83 C 0.91191(19) 0.7785(4) 0.16430(15) 0.0386 1.0000 Uani .
C84 C 0.8624(2) 0.8280(4) 0.19423(18) 0.0496 1.0000 Uani .
C82 C 0.9637(2) 0.8452(4) 0.16032(16) 0.0414 1.0000 Uani .
C81 C 1.0123(2) 0.8084(4) 0.13463(16) 0.0436 1.0000 Uani .
C80 C 1.0067(2) 0.7024(4) 0.11134(17) 0.0449 1.0000 Uani .
C78 C 0.95509(19) 0.6311(4) 0.11540(16) 0.0412 1.0000 Uani .
C79 C 0.9528(2) 0.5196(4) 0.08754(18) 0.0500 1.0000 Uani .
C85 C 1.0682(2) 0.8812(5) 0.13209(19) 0.0601 1.0000 Uani .
C86 C 0.7856(2) 0.6358(4) 0.14187(16) 0.0386 1.0000 Uani .
C87 C 0.74074(19) 0.6547(4) 0.17478(15) 0.0367 1.0000 Uani .
C94 C 0.7501(2) 0.6354(4) 0.22548(16) 0.0416 1.0000 Uani .
C88 C 0.68582(19) 0.7054(4) 0.16273(16) 0.0389 1.0000 Uani .
C89 C 0.67354(19) 0.7398(4) 0.11880(16) 0.0413 1.0000 Uani .
C90 C 0.7178(2) 0.7220(4) 0.08588(16) 0.0413 1.0000 Uani .
C91 C 0.7720(2) 0.6715(4) 0.09621(16) 0.0386 1.0000 Uani .
C92 C 0.8163(2) 0.6546(5) 0.05818(17) 0.0491 1.0000 Uani .
C93 C 0.6146(2) 0.7956(5) 0.10668(19) 0.0574 1.0000 Uani .
B57 B 0.7654(2) 0.3149(4) 0.17699(19) 0.0388 1.0000 Uani .
C67 C 0.73636(19) 0.3559(4) 0.13020(15) 0.0358 1.0000 Uani .
C73 C 0.76415(19) 0.3488(4) 0.08743(15) 0.0391 1.0000 Uani .
C72 C 0.7352(2) 0.3857(4) 0.04818(16) 0.0425 1.0000 Uani .
C71 C 0.6785(2) 0.4332(4) 0.04886(16) 0.0428 1.0000 Uani .
C70 C 0.6512(2) 0.4420(4) 0.09090(16) 0.0422 1.0000 Uani .
C68 C 0.67742(19) 0.4022(4) 0.13093(15) 0.0386 1.0000 Uani .
C69 C 0.6413(2) 0.4114(4) 0.17410(16) 0.0464 1.0000 Uani .
C75 C 0.6483(3) 0.4774(5) 0.00566(17) 0.0585 1.0000 Uani .
C74 C 0.8265(2) 0.2991(5) 0.08165(16) 0.0471 1.0000 Uani .
C58 C 0.73368(17) 0.2083(3) 0.20355(15) 0.0364 1.0000 Uani .
C59 C 0.7088(2) 0.2187(4) 0.24788(15) 0.0401 1.0000 Uani .
C66 C 0.7097(2) 0.3326(4) 0.27499(17) 0.0455 1.0000 Uani .
C60 C 0.6785(2) 0.1260(4) 0.26764(16) 0.0417 1.0000 Uani .
C61 C 0.6706(2) 0.0179(4) 0.24606(16) 0.0421 1.0000 Uani .
C62 C 0.69654(19) 0.0050(4) 0.20312(16) 0.0435 1.0000 Uani .
C63 C 0.72677(18) 0.0977(4) 0.18201(15) 0.0396 1.0000 Uani .
C64 C 0.7502(2) 0.0733(4) 0.13451(16) 0.0518 1.0000 Uani .
C65 C 0.6345(2) -0.0803(4) 0.2668(2) 0.0573 1.0000 Uani .
C99 C 0.9220(2) 0.1628(4) 0.16614(18) 0.0476 1.0000 Uani .
C95 C 0.9555(2) 0.2529(4) 0.14354(18) 0.0492 1.0000 Uani .
C96 C 0.9955(2) 0.3020(5) 0.17540(19) 0.0535 1.0000 Uani .
C97 C 0.9876(2) 0.2429(5) 0.21760(19) 0.0552 1.0000 Uani .
C98 C 0.9421(3) 0.1581(5) 0.21206(18) 0.0543 1.0000 Uani .
H21 H 0.2777 -0.0544 0.3427 0.0493 1.0000 Uiso R
H31 H 0.2966 0.0941 0.2784 0.0501 1.0000 Uiso R
H41 H 0.3873 0.2173 0.3008 0.0504 1.0000 Uiso R
H101 H 0.2323 -0.4079 0.3925 0.0570 1.0000 Uiso R
H121 H 0.1758 -0.1589 0.4797 0.0563 1.0000 Uiso R
H141 H 0.2281 0.0317 0.4816 0.0815 1.0000 Uiso R
H142 H 0.2760 -0.0343 0.5113 0.0807 1.0000 Uiso R
H143 H 0.2974 0.0371 0.4685 0.0811 1.0000 Uiso R
H151 H 0.1063 -0.3068 0.4537 0.1072 1.0000 Uiso R
H152 H 0.1438 -0.4208 0.4661 0.1066 1.0000 Uiso R
H153 H 0.1251 -0.3994 0.4156 0.1075 1.0000 Uiso R
H161 H 0.3240 -0.4016 0.3582 0.0764 1.0000 Uiso R
H162 H 0.3738 -0.3353 0.3869 0.0766 1.0000 Uiso R
H163 H 0.3451 -0.2712 0.3440 0.0755 1.0000 Uiso R
H192 H 0.4945 -0.1124 0.3245 0.0745 1.0000 Uiso R
H191 H 0.4240 -0.0979 0.3333 0.0744 1.0000 Uiso R
H193 H 0.4519 -0.2244 0.3241 0.0741 1.0000 Uiso R
H201 H 0.5498 -0.2332 0.3766 0.0501 1.0000 Uiso R
H221 H 0.5001 -0.2581 0.5075 0.0557 1.0000 Uiso R
H241 H 0.4142 -0.1919 0.5328 0.0762 1.0000 Uiso R
H243 H 0.3898 -0.0756 0.5090 0.0763 1.0000 Uiso R
H242 H 0.3585 -0.2002 0.5001 0.0759 1.0000 Uiso R
H251 H 0.5912 -0.3666 0.4801 0.0934 1.0000 Uiso R
H253 H 0.6227 -0.2506 0.4654 0.0934 1.0000 Uiso R
H252 H 0.6130 -0.3505 0.4294 0.0929 1.0000 Uiso R
H291 H 0.4697 0.5012 0.4284 0.0735 1.0000 Uiso R
H292 H 0.4953 0.3771 0.4450 0.0729 1.0000 Uiso R
H293 H 0.4297 0.3842 0.4274 0.0732 1.0000 Uiso R
H301 H 0.5257 0.5532 0.3680 0.0541 1.0000 Uiso R
H321 H 0.5508 0.3467 0.2601 0.0578 1.0000 Uiso R
H342 H 0.4913 0.1683 0.2518 0.0722 1.0000 Uiso R
H341 H 0.5398 0.1093 0.2846 0.0716 1.0000 Uiso R
H343 H 0.4704 0.1017 0.2970 0.0712 1.0000 Uiso R
H352 H 0.5763 0.5632 0.2570 0.0976 1.0000 Uiso R
H351 H 0.6241 0.5496 0.2955 0.0970 1.0000 Uiso R
H353 H 0.5704 0.6382 0.3009 0.0969 1.0000 Uiso R
H381 H 0.6096 -0.0012 0.4594 0.0497 1.0000 Uiso R
H401 H 0.4734 0.0991 0.5388 0.0521 1.0000 Uiso R
H421 H 0.3770 0.1412 0.5019 0.0689 1.0000 Uiso R
H422 H 0.4038 0.2682 0.4919 0.0694 1.0000 Uiso R
H423 H 0.3762 0.1915 0.4525 0.0690 1.0000 Uiso R
H431 H 0.5662 0.0285 0.5746 0.0814 1.0000 Uiso R
H432 H 0.6207 -0.0012 0.5427 0.0814 1.0000 Uiso R
H433 H 0.5686 -0.0947 0.5496 0.0813 1.0000 Uiso R
H441 H 0.6128 0.0240 0.3848 0.0661 1.0000 Uiso R
H442 H 0.5888 0.1447 0.3697 0.0666 1.0000 Uiso R
H443 H 0.5533 0.0317 0.3576 0.0665 1.0000 Uiso R
H451 H 0.2753 0.2285 0.4537 0.0603 1.0000 Uiso R
H461 H 0.3329 0.3804 0.4083 0.0691 1.0000 Uiso R
H471 H 0.2886 0.3860 0.3283 0.0809 1.0000 Uiso R
H481 H 0.2034 0.2430 0.3242 0.0683 1.0000 Uiso R
H491 H 0.1964 0.1366 0.4014 0.0786 1.0000 Uiso R
H541 H 0.9333 0.5565 0.2222 0.0475 1.0000 Uiso R
H531 H 0.9149 0.4048 0.2852 0.0496 1.0000 Uiso R
H521 H 0.8258 0.2707 0.2610 0.0459 1.0000 Uiso R
H841 H 0.8747 0.8975 0.2090 0.0770 1.0000 Uiso R
H843 H 0.8506 0.7719 0.2162 0.0773 1.0000 Uiso R
H842 H 0.8282 0.8460 0.1761 0.0765 1.0000 Uiso R
H821 H 0.9671 0.9156 0.1760 0.0540 1.0000 Uiso R
H801 H 1.0382 0.6776 0.0921 0.0534 1.0000 Uiso R
H791 H 0.9905 0.4782 0.0887 0.0773 1.0000 Uiso R
H792 H 0.9210 0.4679 0.0991 0.0773 1.0000 Uiso R
H793 H 0.9434 0.5376 0.0563 0.0773 1.0000 Uiso R
H851 H 1.1025 0.8300 0.1290 0.0998 1.0000 Uiso R
H852 H 1.0738 0.9284 0.1587 0.0988 1.0000 Uiso R
H853 H 1.0680 0.9351 0.1073 0.0990 1.0000 Uiso R
H942 H 0.7139 0.6091 0.2393 0.0661 1.0000 Uiso R
H941 H 0.7607 0.7063 0.2398 0.0675 1.0000 Uiso R
H943 H 0.7813 0.5815 0.2321 0.0676 1.0000 Uiso R
H881 H 0.6572 0.7138 0.1855 0.0468 1.0000 Uiso R
H901 H 0.7104 0.7434 0.0556 0.0527 1.0000 Uiso R
H921 H 0.7978 0.6682 0.0293 0.0728 1.0000 Uiso R
H923 H 0.8507 0.7038 0.0618 0.0730 1.0000 Uiso R
H922 H 0.8302 0.5742 0.0582 0.0741 1.0000 Uiso R
H931 H 0.6222 0.8570 0.0848 0.0900 1.0000 Uiso R
H933 H 0.5959 0.8267 0.1338 0.0903 1.0000 Uiso R
H932 H 0.5894 0.7360 0.0935 0.0903 1.0000 Uiso R
H721 H 0.7550 0.3801 0.0203 0.0517 1.0000 Uiso R
H701 H 0.6141 0.4776 0.0931 0.0533 1.0000 Uiso R
H692 H 0.6058 0.4580 0.1680 0.0688 1.0000 Uiso R
H691 H 0.6648 0.4479 0.1978 0.0680 1.0000 Uiso R
H693 H 0.6295 0.3318 0.1838 0.0695 1.0000 Uiso R
H752 H 0.6060 0.4679 0.0079 0.0898 1.0000 Uiso R
H751 H 0.6588 0.5597 0.0019 0.0906 1.0000 Uiso R
H753 H 0.6633 0.4319 -0.0192 0.0903 1.0000 Uiso R
H742 H 0.8513 0.3457 0.0610 0.0734 1.0000 Uiso R
H741 H 0.8471 0.2903 0.1106 0.0735 1.0000 Uiso R
H743 H 0.8240 0.2215 0.0696 0.0729 1.0000 Uiso R
H662 H 0.7281 0.3141 0.3038 0.0725 1.0000 Uiso R
H661 H 0.7310 0.3982 0.2601 0.0720 1.0000 Uiso R
H663 H 0.6689 0.3574 0.2805 0.0731 1.0000 Uiso R
H601 H 0.6623 0.1343 0.2971 0.0507 1.0000 Uiso R
H621 H 0.6932 -0.0693 0.1885 0.0565 1.0000 Uiso R
H641 H 0.7439 -0.0073 0.1283 0.0820 1.0000 Uiso R
H642 H 0.7922 0.0895 0.1334 0.0817 1.0000 Uiso R
H643 H 0.7278 0.1168 0.1127 0.0822 1.0000 Uiso R
H651 H 0.6539 -0.1549 0.2609 0.0884 1.0000 Uiso R
H652 H 0.6311 -0.0731 0.2991 0.0890 1.0000 Uiso R
H653 H 0.5946 -0.0841 0.2535 0.0894 1.0000 Uiso R
H991 H 0.8912 0.1089 0.1523 0.0567 1.0000 Uiso R
H951 H 0.9515 0.2771 0.1114 0.0618 1.0000 Uiso R
H961 H 1.0245 0.3651 0.1700 0.0683 1.0000 Uiso R
H971 H 1.0073 0.2617 0.2466 0.0715 1.0000 Uiso R
H981 H 0.9268 0.1023 0.2353 0.0653 1.0000 Uiso R

loop_
_atom_site_aniso_label
_atom_site_aniso_U_11
_atom_site_aniso_U_22
_atom_site_aniso_U_33
_atom_site_aniso_U_23
_atom_site_aniso_U_13
_atom_site_aniso_U_12
Fe1 0.0352(3) 0.0418(3) 0.0429(4) 0.0021(3) -0.0040(3) -0.0003(3)
C2 0.038(2) 0.040(2) 0.043(3) -0.001(2) -0.004(2) -0.0018(19)
C3 0.040(2) 0.045(3) 0.041(3) 0.003(2) -0.007(2) -0.003(2)
C4 0.041(2) 0.048(3) 0.035(2) 0.005(2) -0.003(2) 0.004(2)
C5 0.036(2) 0.040(2) 0.040(3) 0.002(2) -0.001(2) -0.0020(19)
C6 0.037(2) 0.037(2) 0.038(2) -0.0016(19) -0.0005(18) -0.0019(18)
B7 0.036(3) 0.039(3) 0.036(3) -0.003(2) 0.000(2) -0.003(2)
C8 0.043(3) 0.038(3) 0.043(3) 0.009(2) -0.008(2) -0.002(2)
C9 0.047(3) 0.041(3) 0.037(2) 0.009(2) -0.004(2) -0.003(2)
C10 0.050(3) 0.043(3) 0.052(3) 0.005(2) -0.013(2) -0.013(2)
C11 0.038(2) 0.051(3) 0.054(3) 0.014(2) -0.005(2) -0.005(2)
C12 0.037(2) 0.045(3) 0.058(3) 0.015(2) -0.003(2) -0.002(2)
C13 0.040(2) 0.041(2) 0.046(3) 0.007(2) 0.002(2) 0.003(2)
C14 0.045(3) 0.051(3) 0.066(3) -0.001(3) 0.015(2) 0.001(2)
C15 0.044(3) 0.067(3) 0.087(4) 0.020(3) -0.008(3) -0.017(3)
C16 0.054(3) 0.043(2) 0.053(3) -0.010(2) -0.002(3) -0.013(2)
C17 0.038(2) 0.028(2) 0.042(2) 0.0014(19) -0.001(2) -0.0048(18)
C18 0.039(2) 0.032(2) 0.044(3) -0.0028(19) -0.005(2) -0.0013(19)
C19 0.045(3) 0.048(3) 0.047(3) -0.007(2) 0.002(2) -0.002(2)
C20 0.037(2) 0.037(2) 0.052(3) -0.006(2) 0.002(2) 0.001(2)
C21 0.042(3) 0.041(2) 0.051(3) -0.002(2) -0.003(2) 0.001(2)
C22 0.049(3) 0.038(2) 0.046(3) 0.002(2) -0.008(2) 0.000(2)
C23 0.040(2) 0.034(2) 0.041(3) 0.0021(19) -0.001(2) -0.0034(19)
C24 0.050(3) 0.047(3) 0.044(3) 0.000(2) -0.003(2) 0.002(2)
C25 0.045(3) 0.064(3) 0.067(4) 0.004(3) -0.007(3) 0.017(3)
B26 0.036(3) 0.037(3) 0.040(3) -0.002(2) 0.003(2) 0.003(2)
C27 0.029(2) 0.044(2) 0.038(2) -0.002(2) -0.0007(17) -0.0015(19)
C28 0.034(2) 0.044(2) 0.043(3) 0.003(2) -0.0016(19) 0.0020(19)
C29 0.050(3) 0.040(2) 0.052(3) -0.002(2) 0.005(2) 0.002(2)
C30 0.040(2) 0.037(2) 0.055(3) 0.001(2) 0.000(2) 0.004(2)
C31 0.046(3) 0.037(2) 0.057(3) 0.009(2) 0.001(2) 0.004(2)
C32 0.042(3) 0.052(3) 0.043(3) 0.007(2) 0.004(2) 0.007(2)
C33 0.035(2) 0.043(2) 0.038(2) -0.001(2) -0.0021(19) 0.000(2)
C34 0.040(2) 0.050(3) 0.046(3) -0.007(2) 0.001(2) -0.003(2)
C35 0.067(3) 0.041(3) 0.079(4) 0.012(3) 0.023(3) 0.003(2)
C36 0.039(2) 0.031(2) 0.041(3) -0.0033(19) 0.004(2) -0.0002(18)
C37 0.031(2) 0.039(2) 0.043(2) -0.004(2) -0.0021(19) 0.0008(19)
C38 0.033(2) 0.041(2) 0.046(3) -0.001(2) 0.0010(19) 0.0019(19)
C39 0.036(2) 0.043(2) 0.041(2) 0.000(2) -0.0032(19) -0.0042(19)
C40 0.044(3) 0.043(2) 0.039(2) -0.009(2) 0.000(2) -0.008(2)
C41 0.038(2) 0.038(2) 0.042(3) 0.003(2) 0.000(2) -0.0003(19)
C42 0.042(3) 0.054(3) 0.040(3) -0.003(2) 0.004(2) 0.002(2)
C43 0.054(3) 0.056(3) 0.044(3) 0.002(2) -0.003(2) -0.005(2)
C44 0.036(2) 0.055(3) 0.044(3) 0.000(2) 0.005(2) 0.008(2)
C45 0.043(3) 0.048(3) 0.055(3) -0.002(2) -0.001(2) 0.010(2)
C46 0.052(3) 0.050(3) 0.057(3) -0.009(3) -0.009(3) 0.009(2)
C47 0.067(4) 0.056(3) 0.057(3) -0.003(3) -0.011(3) 0.020(3)
C48 0.049(3) 0.062(3) 0.067(4) -0.012(3) -0.014(3) 0.010(3)
C49 0.042(3) 0.064(3) 0.079(4) -0.009(3) 0.010(3) 0.000(3)
Fe51 0.0333(3) 0.0385(3) 0.0420(3) 0.0005(3) -0.0027(3) 0.0022(3)
C56 0.037(2) 0.033(2) 0.033(2) -0.0014(19) 0.004(2) -0.0019(18)
C55 0.031(2) 0.037(2) 0.041(3) -0.0014(19) -0.0001(18) 0.0045(18)
C54 0.035(2) 0.042(2) 0.040(2) -0.007(2) -0.0004(19) -0.0030(19)
C53 0.039(2) 0.043(2) 0.042(3) 0.000(2) -0.007(2) 0.001(2)
C52 0.032(2) 0.041(2) 0.041(3) 0.000(2) -0.0007(19) -0.0009(19)
B76 0.041(3) 0.038(3) 0.035(3) -0.006(2) -0.001(2) 0.004(2)
C77 0.032(2) 0.033(2) 0.040(3) 0.0036(19) -0.0050(18) 0.0024(17)
C83 0.038(2) 0.041(2) 0.036(2) 0.005(2) -0.0038(19) 0.0017(19)
C84 0.049(3) 0.049(2) 0.050(3) -0.011(2) 0.007(2) -0.007(2)
C82 0.044(3) 0.041(2) 0.039(2) 0.0047(19) -0.006(2) -0.005(2)
C81 0.044(3) 0.042(3) 0.045(3) 0.011(2) -0.008(2) -0.004(2)
C80 0.036(2) 0.048(3) 0.051(3) 0.007(2) 0.005(2) 0.001(2)
C78 0.039(2) 0.036(2) 0.049(3) 0.003(2) 0.000(2) -0.002(2)
C79 0.047(3) 0.041(3) 0.062(3) -0.005(2) 0.006(2) -0.002(2)
C85 0.053(3) 0.064(3) 0.063(3) 0.005(3) -0.001(3) -0.024(3)
C86 0.036(2) 0.040(2) 0.041(3) -0.002(2) -0.001(2) -0.001(2)
C87 0.037(2) 0.035(2) 0.037(2) -0.0039(19) 0.0011(19) -0.0023(19)
C94 0.041(2) 0.042(2) 0.042(2) -0.002(2) 0.003(2) 0.008(2)
C88 0.035(2) 0.040(2) 0.042(3) -0.004(2) 0.005(2) -0.0015(19)
C89 0.037(2) 0.037(2) 0.050(3) 0.001(2) 0.001(2) 0.0033(19)
C90 0.039(2) 0.038(2) 0.047(3) 0.004(2) -0.006(2) 0.000(2)
C91 0.036(2) 0.037(2) 0.043(3) 0.000(2) -0.002(2) -0.0006(19)
C92 0.047(3) 0.060(3) 0.040(3) 0.006(2) 0.002(2) 0.000(2)
C93 0.041(3) 0.068(3) 0.063(3) 0.007(3) 0.003(2) 0.015(2)
B57 0.038(3) 0.039(3) 0.039(3) -0.005(2) 0.003(2) 0.003(2)
C67 0.034(2) 0.032(2) 0.041(2) -0.0018(18) 0.0002(18) -0.0026(18)
C73 0.040(2) 0.038(2) 0.039(2) -0.0043(19) 0.000(2) -0.0019(19)
C72 0.048(3) 0.040(2) 0.039(2) -0.002(2) -0.001(2) -0.001(2)
C71 0.047(3) 0.038(2) 0.043(3) 0.003(2) -0.002(2) -0.005(2)
C70 0.041(2) 0.036(2) 0.049(3) -0.002(2) -0.003(2) 0.0009(19)
C68 0.035(2) 0.041(2) 0.039(2) 0.0019(19) -0.0020(19) -0.0034(19)
C69 0.040(2) 0.051(3) 0.049(3) -0.004(2) -0.001(2) 0.001(2)
C75 0.070(3) 0.053(3) 0.052(3) 0.002(2) -0.016(3) 0.002(3)
C74 0.045(3) 0.058(3) 0.038(3) -0.006(2) 0.004(2) 0.005(2)
C58 0.031(2) 0.037(2) 0.042(2) -0.001(2) -0.0029(19) -0.0012(17)
C59 0.036(2) 0.038(2) 0.046(3) 0.001(2) -0.005(2) -0.0004(19)
C66 0.048(3) 0.048(3) 0.041(3) -0.004(2) 0.002(2) -0.007(2)
C60 0.039(2) 0.046(3) 0.040(3) 0.002(2) 0.002(2) 0.002(2)
C61 0.039(2) 0.038(2) 0.050(3) 0.004(2) 0.000(2) 0.002(2)
C62 0.044(2) 0.035(2) 0.052(3) 0.001(2) 0.001(2) 0.0030(18)
C63 0.036(2) 0.038(2) 0.045(3) 0.000(2) -0.004(2) 0.0026(19)
C64 0.052(3) 0.051(3) 0.053(3) -0.006(2) 0.005(2) -0.004(2)
C65 0.061(3) 0.040(3) 0.071(3) 0.006(2) 0.017(3) 0.001(2)
C99 0.050(3) 0.040(3) 0.052(3) -0.007(2) -0.001(2) 0.010(2)
C95 0.045(3) 0.048(3) 0.054(3) -0.001(2) 0.003(2) 0.015(2)
C96 0.035(2) 0.061(3) 0.065(3) -0.008(3) 0.000(2) 0.008(2)
C97 0.045(3) 0.059(3) 0.061(3) -0.004(3) -0.011(2) 0.013(3)
C98 0.062(3) 0.046(3) 0.055(3) 0.006(2) -0.002(3) 0.018(3)

loop_
_atom_type_symbol
_atom_type_scat_dispersion_real
_atom_type_scat_dispersion_imag
_atom_type_scat_Cromer_Mann_a1
_atom_type_scat_Cromer_Mann_b1
_atom_type_scat_Cromer_Mann_a2
_atom_type_scat_Cromer_Mann_b2
_atom_type_scat_Cromer_Mann_a3
_atom_type_scat_Cromer_Mann_b3
_atom_type_scat_Cromer_Mann_a4
_atom_type_scat_Cromer_Mann_b4
_atom_type_scat_Cromer_Mann_c
_atom_type_scat_source
C 0.0033 0.0016 2.3100 20.8439 1.0200 10.2075 1.5886 0.5687 0.8650 51.6512 0.2156 'International Tables Vol C 4.2.6.8 and 6.1.1.4'
H 0.0000 0.0000 0.4930 10.5109 0.3229 26.1257 0.1402 3.1424 0.0408 57.7998 0.0030 'International Tables Vol C 4.2.6.8 and 6.1.1.4'
B 0.0013 0.0007 2.0545 23.2185 1.3326 1.0210 1.0979 60.3498 0.7068 0.1403 -0.1932 'International Tables Vol C 4.2.6.8 and 6.1.1.4'
Fe 0.3463 0.8444 11.7695 4.7611 7.3573 0.3072 3.5222 15.3535 2.3045 76.8805 1.0369 'International Tables Vol C 4.2.6.8 and 6.1.1.4'

loop_
_geom_angle_atom_site_label_1
_geom_angle_atom_site_label_2
_geom_angle_atom_site_label_3
_geom_angle
_geom_angle_publ_flag
C2 Fe1 C3 40.18(18) yes
C2 Fe1 C4 68.24(19) yes
C3 Fe1 C4 40.53(18) yes
C2 Fe1 C5 68.98(17) yes
C3 Fe1 C5 68.95(18) yes
C4 Fe1 C5 41.38(18) yes
C2 Fe1 C6 40.87(17) yes
C3 Fe1 C6 68.28(18) yes
C4 Fe1 C6 68.73(17) yes
C5 Fe1 C6 40.97(16) yes
C2 Fe1 C45 133.8(2) yes
C3 Fe1 C45 163.98(19) yes
C4 Fe1 C45 154.51(19) yes
C5 Fe1 C45 125.77(19) yes
C6 Fe1 C45 117.41(19) yes
C2 Fe1 C46 173.1(2) yes
C3 Fe1 C46 146.6(2) yes
C4 Fe1 C46 117.8(2) yes
C5 Fe1 C46 113.02(19) yes
C6 Fe1 C46 136.5(2) yes
C2 Fe1 C47 144.1(2) yes
C3 Fe1 C47 110.4(2) yes
C4 Fe1 C47 102.8(2) yes
C5 Fe1 C47 127.9(2) yes
C6 Fe1 C47 168.9(2) yes
C2 Fe1 C48 113.0(2) yes
C3 Fe1 C48 100.1(2) yes
C4 Fe1 C48 120.7(2) yes
C5 Fe1 C48 161.3(2) yes
C6 Fe1 C48 150.4(2) yes
C2 Fe1 C49 108.2(2) yes
C3 Fe1 C49 123.8(2) yes
C4 Fe1 C49 159.4(2) yes
C5 Fe1 C49 158.2(2) yes
C6 Fe1 C49 122.8(2) yes
C45 Fe1 C46 39.5(2) yes
C45 Fe1 C47 67.1(2) yes
C46 Fe1 C47 40.2(2) yes
C45 Fe1 C48 67.4(2) yes
C46 Fe1 C48 67.4(2) yes
C47 Fe1 C48 40.0(2) yes
C45 Fe1 C49 40.2(2) yes
C46 Fe1 C49 67.3(2) yes
C47 Fe1 C49 67.6(2) yes
C48 Fe1 C49 40.5(2) yes
Fe1 C2 C3 70.2(3) yes
Fe1 C2 C6 72.1(3) yes
C3 C2 C6 109.6(4) yes
Fe1 C2 H21 128.6 no
C3 C2 H21 124.1 no
C6 C2 H21 126.0 no
C2 C3 Fe1 69.7(3) yes
C2 C3 C4 108.2(4) yes
Fe1 C3 C4 68.8(3) yes
C2 C3 H31 126.9 no
Fe1 C3 H31 126.0 no
C4 C3 H31 124.9 no
C3 C4 Fe1 70.7(3) yes
C3 C4 C5 109.8(4) yes
Fe1 C4 C5 72.0(3) yes
C3 C4 H41 125.0 no
Fe1 C4 H41 126.1 no
C5 C4 H41 125.1 no
C4 C5 Fe1 66.6(2) yes
C4 C5 C6 105.6(4) yes
Fe1 C5 C6 70.0(2) yes
C4 C5 B26 120.6(4) yes
Fe1 C5 B26 129.1(3) yes
C6 C5 B26 133.7(4) yes
C5 C6 C2 106.6(4) yes
C5 C6 Fe1 69.0(2) yes
C2 C6 Fe1 67.0(2) yes
C5 C6 B7 135.5(4) yes
C2 C6 B7 114.4(4) yes
Fe1 C6 B7 143.3(3) yes
C6 B7 C8 117.4(4) yes
C6 B7 C17 121.6(4) yes
C8 B7 C17 119.5(4) yes
B7 C8 C9 118.4(4) yes
B7 C8 C13 123.9(4) yes
C9 C8 C13 117.7(4) yes
C8 C9 C10 120.6(5) yes
C8 C9 C16 121.7(4) yes
C10 C9 C16 117.6(4) yes
C9 C10 C11 121.8(5) yes
C9 C10 H101 120.9 no
C11 C10 H101 117.3 no
C10 C11 C12 117.9(4) yes
C10 C11 C15 121.8(5) yes
C12 C11 C15 120.3(5) yes
C11 C12 C13 122.1(5) yes
C11 C12 H121 119.3 no
C13 C12 H121 118.7 no
C8 C13 C12 119.7(4) yes
C8 C13 C14 122.5(4) yes
C12 C13 C14 117.8(4) yes
C13 C14 H141 110.0 no
C13 C14 H142 108.3 no
H141 C14 H142 108.9 no
C13 C14 H143 110.8 no
H141 C14 H143 111.0 no
H142 C14 H143 107.7 no
C11 C15 H151 109.2 no
C11 C15 H152 108.8 no
H151 C15 H152 110.3 no
C11 C15 H153 109.9 no
H151 C15 H153 110.4 no
H152 C15 H153 108.2 no
C9 C16 H161 109.5 no
C9 C16 H162 105.9 no
H161 C16 H162 110.8 no
C9 C16 H163 108.7 no
H161 C16 H163 110.9 no
H162 C16 H163 110.8 no
B7 C17 C18 122.5(4) yes
B7 C17 C23 119.6(4) yes
C18 C17 C23 117.8(4) yes
C17 C18 C19 124.3(4) yes
C17 C18 C20 119.8(4) yes
C19 C18 C20 115.7(4) yes
C18 C19 H192 110.5 no
C18 C19 H191 110.2 no
H192 C19 H191 109.9 no
C18 C19 H193 107.7 no
H192 C19 H193 109.1 no
H191 C19 H193 109.3 no
C18 C20 C21 123.1(4) yes
C18 C20 H201 116.8 no
C21 C20 H201 120.1 no
C20 C21 C22 117.0(4) yes
C20 C21 C25 121.4(4) yes
C22 C21 C25 121.5(4) yes
C21 C22 C23 121.9(4) yes
C21 C22 H221 119.6 no
C23 C22 H221 118.5 no
C17 C23 C22 120.5(4) yes
C17 C23 C24 122.5(4) yes
C22 C23 C24 117.0(4) yes
C23 C24 H241 107.5 no
C23 C24 H243 109.2 no
H241 C24 H243 110.9 no
C23 C24 H242 109.1 no
H241 C24 H242 108.8 no
H243 C24 H242 111.2 no
C21 C25 H251 110.7 no
C21 C25 H253 109.5 no
H251 C25 H253 107.6 no
C21 C25 H252 111.4 no
H251 C25 H252 109.8 no
H253 C25 H252 107.6 no
C5 B26 C27 118.2(4) yes
C5 B26 C36 123.7(4) yes
C27 B26 C36 117.9(4) yes
B26 C27 C28 119.5(4) yes
B26 C27 C33 123.8(4) yes
C28 C27 C33 116.6(4) yes
C27 C28 C29 122.2(4) yes
C27 C28 C30 120.9(4) yes
C29 C28 C30 116.9(4) yes
C28 C29 H291 108.7 no
C28 C29 H292 107.8 no
H291 C29 H292 110.6 no
C28 C29 H293 109.9 no
H291 C29 H293 111.0 no
H292 C29 H293 108.7 no
C28 C30 C31 122.3(4) yes
C28 C30 H301 119.6 no
C31 C30 H301 118.1 no
C30 C31 C32 117.8(4) yes
C30 C31 C35 120.2(5) yes
C32 C31 C35 121.9(5) yes
C31 C32 C33 121.8(4) yes
C31 C32 H321 119.7 no
C33 C32 H321 118.6 no
C27 C33 C32 120.6(4) yes
C27 C33 C34 123.7(4) yes
C32 C33 C34 115.7(4) yes
C33 C34 H342 110.2 no
C33 C34 H341 109.5 no
H342 C34 H341 109.7 no
C33 C34 H343 108.2 no
H342 C34 H343 109.4 no
H341 C34 H343 109.7 no
C31 C35 H352 109.7 no
C31 C35 H351 110.1 no
H352 C35 H351 109.0 no
C31 C35 H353 110.4 no
H352 C35 H353 107.7 no
H351 C35 H353 109.9 no
B26 C36 C37 118.4(4) yes
B26 C36 C41 124.5(4) yes
C37 C36 C41 117.2(4) yes
C36 C37 C38 119.6(4) yes
C36 C37 C44 123.5(4) yes
C38 C37 C44 116.8(4) yes
C37 C38 C39 123.1(4) yes
C37 C38 H381 118.0 no
C39 C38 H381 118.8 no
C38 C39 C40 116.6(4) yes
C38 C39 C43 121.7(4) yes
C40 C39 C43 121.7(4) yes
C39 C40 C41 122.0(4) yes
C39 C40 H401 118.2 no
C41 C40 H401 119.8 no
C36 C41 C40 121.3(4) yes
C36 C41 C42 121.7(4) yes
C40 C41 C42 117.0(4) yes
C41 C42 H421 110.1 no
C41 C42 H422 109.8 no
H421 C42 H422 108.6 no
C41 C42 H423 111.6 no
H421 C42 H423 107.8 no
H422 C42 H423 108.8 no
C39 C43 H431 111.1 no
C39 C43 H432 107.7 no
H431 C43 H432 108.7 no
C39 C43 H433 109.9 no
H431 C43 H433 109.4 no
H432 C43 H433 110.0 no
C37 C44 H441 110.3 no
C37 C44 H442 111.8 no
H441 C44 H442 107.2 no
C37 C44 H443 111.6 no
H441 C44 H443 107.6 no
H442 C44 H443 108.2 no
Fe1 C45 C46 70.4(3) yes
Fe1 C45 C49 69.2(3) yes
C46 C45 C49 108.5(5) yes
Fe1 C45 H451 122.0 no
C46 C45 H451 125.6 no
C49 C45 H451 125.7 no
Fe1 C46 C45 70.1(3) yes
Fe1 C46 C47 69.2(3) yes
C45 C46 C47 107.8(5) yes
Fe1 C46 H461 120.4 no
C45 C46 H461 125.8 no
C47 C46 H461 125.9 no
C46 C47 Fe1 70.6(3) yes
C46 C47 C48 108.0(5) yes
Fe1 C47 C48 69.3(3) yes
C46 C47 H471 126.5 no
Fe1 C47 H471 120.3 no
C48 C47 H471 125.1 no
C47 C48 Fe1 70.6(3) yes
C47 C48 C49 108.4(5) yes
Fe1 C48 C49 70.2(3) yes
C47 C48 H481 124.1 no
Fe1 C48 H481 125.0 no
C49 C48 H481 127.5 no
C45 C49 C48 107.3(5) yes
C45 C49 Fe1 70.6(3) yes
C48 C49 Fe1 69.3(3) yes
C45 C49 H491 126.7 no
C48 C49 H491 125.7 no
Fe1 C49 H491 121.0 no
C56 Fe51 C55 41.29(16) yes
C56 Fe51 C54 68.95(17) yes
C55 Fe51 C54 40.43(16) yes
C56 Fe51 C53 68.96(18) yes
C55 Fe51 C53 68.21(17) yes
C54 Fe51 C53 40.40(17) yes
C56 Fe51 C52 41.26(17) yes
C55 Fe51 C52 68.89(17) yes
C54 Fe51 C52 68.49(18) yes
C53 Fe51 C52 40.72(18) yes
C56 Fe51 C99 112.41(19) yes
C55 Fe51 C99 135.73(19) yes
C54 Fe51 C99 172.3(2) yes
C53 Fe51 C99 147.3(2) yes
C52 Fe51 C99 117.8(2) yes
C56 Fe51 C95 126.76(19) yes
C55 Fe51 C95 117.28(19) yes
C54 Fe51 C95 132.5(2) yes
C53 Fe51 C95 162.60(19) yes
C52 Fe51 C95 155.79(19) yes
C56 Fe51 C96 160.1(2) yes
C55 Fe51 C96 124.0(2) yes
C54 Fe51 C96 108.3(2) yes
C53 Fe51 C96 122.6(2) yes
C52 Fe51 C96 157.7(2) yes
C56 Fe51 C97 159.0(2) yes
C55 Fe51 C97 151.82(19) yes
C54 Fe51 C97 114.1(2) yes
C53 Fe51 C97 99.4(2) yes
C52 Fe51 C97 118.8(2) yes
C56 Fe51 C98 126.0(2) yes
C55 Fe51 C98 167.2(2) yes
C54 Fe51 C98 145.4(2) yes
C53 Fe51 C98 110.6(2) yes
C52 Fe51 C98 101.6(2) yes
C99 Fe51 C95 40.3(2) yes
C99 Fe51 C96 67.6(2) yes
C95 Fe51 C96 40.1(2) yes
C99 Fe51 C97 67.6(2) yes
C95 Fe51 C97 67.9(2) yes
C96 Fe51 C97 40.7(2) yes
C99 Fe51 C98 40.3(2) yes
C95 Fe51 C98 67.9(2) yes
C96 Fe51 C98 67.9(2) yes
C97 Fe51 C98 40.1(2) yes
Fe51 C56 C55 70.4(2) yes
Fe51 C56 C52 66.8(2) yes
C55 C56 C52 106.0(4) yes
Fe51 C56 B57 128.2(3) yes
C55 C56 B57 132.7(4) yes
C52 C56 B57 121.3(4) yes
C56 C55 Fe51 68.3(2) yes
C56 C55 C54 106.5(4) yes
Fe51 C55 C54 67.4(2) yes
C56 C55 B76 134.7(4) yes
Fe51 C55 B76 144.6(3) yes
C54 C55 B76 115.1(4) yes
C55 C54 Fe51 72.2(2) yes
C55 C54 C53 109.8(4) yes
Fe51 C54 C53 70.0(3) yes
C55 C54 H541 125.5 no
Fe51 C54 H541 126.8 no
C53 C54 H541 124.6 no
C54 C53 Fe51 69.6(3) yes
C54 C53 C52 107.7(4) yes
Fe51 C53 C52 68.1(3) yes
C54 C53 H531 125.6 no
Fe51 C53 H531 122.6 no
C52 C53 H531 126.4 no
C56 C52 C53 109.9(4) yes
C56 C52 Fe51 71.9(2) yes
C53 C52 Fe51 71.1(3) yes
C56 C52 H521 123.6 no
C53 C52 H521 126.5 no
Fe51 C52 H521 124.0 no
C55 B76 C77 118.0(4) yes
C55 B76 C86 121.7(4) yes
C77 B76 C86 118.6(4) yes
B76 C77 C83 118.5(4) yes
B76 C77 C78 124.3(4) yes
C83 C77 C78 117.0(4) yes
C77 C83 C84 122.1(4) yes
C77 C83 C82 120.8(4) yes
C84 C83 C82 117.1(4) yes
C83 C84 H841 111.3 no
C83 C84 H843 110.7 no
H841 C84 H843 109.0 no
C83 C84 H842 109.7 no
H841 C84 H842 108.4 no
H843 C84 H842 107.7 no
C83 C82 C81 122.4(4) yes
C83 C82 H821 119.8 no
C81 C82 H821 117.7 no
C82 C81 C80 117.2(4) yes
C82 C81 C85 121.0(5) yes
C80 C81 C85 121.7(5) yes
C81 C80 C78 121.7(4) yes
C81 C80 H801 119.0 no
C78 C80 H801 119.3 no
C80 C78 C77 120.7(4) yes
C80 C78 C79 117.4(4) yes
C77 C78 C79 121.9(4) yes
C78 C79 H791 110.9 no
C78 C79 H792 109.6 no
H791 C79 H792 109.3 no
C78 C79 H793 110.4 no
H791 C79 H793 109.1 no
H792 C79 H793 107.4 no
C81 C85 H851 109.6 no
C81 C85 H852 112.0 no
H851 C85 H852 108.0 no
C81 C85 H853 112.8 no
H851 C85 H853 108.4 no
H852 C85 H853 105.8 no
B76 C86 C87 123.1(4) yes
B76 C86 C91 120.0(4) yes
C87 C86 C91 116.8(4) yes
C86 C87 C94 123.6(4) yes
C86 C87 C88 120.7(4) yes
C94 C87 C88 115.3(4) yes
C87 C94 H942 110.2 no
C87 C94 H941 110.7 no
H942 C94 H941 106.9 no
C87 C94 H943 113.3 no
H942 C94 H943 109.7 no
H941 C94 H943 105.7 no
C87 C88 C89 121.9(4) yes
C87 C88 H881 117.5 no
C89 C88 H881 120.6 no
C88 C89 C90 117.9(4) yes
C88 C89 C93 121.0(4) yes
C90 C89 C93 121.0(4) yes
C89 C90 C91 122.0(4) yes
C89 C90 H901 119.9 no
C91 C90 H901 118.1 no
C86 C91 C90 120.7(4) yes
C86 C91 C92 121.4(4) yes
C90 C91 C92 117.9(4) yes
C91 C92 H921 110.8 no
C91 C92 H923 111.9 no
H921 C92 H923 110.6 no
C91 C92 H922 109.5 no
H921 C92 H922 107.0 no
H923 C92 H922 106.9 no
C89 C93 H931 107.9 no
C89 C93 H933 109.6 no
H931 C93 H933 111.5 no
C89 C93 H932 108.4 no
H931 C93 H932 109.8 no
H933 C93 H932 109.7 no
C56 B57 C67 124.0(4) yes
C56 B57 C58 118.4(4) yes
C67 B57 C58 117.4(4) yes
B57 C67 C73 125.3(4) yes
B57 C67 C68 118.3(4) yes
C73 C67 C68 116.4(4) yes
C67 C73 C72 121.5(4) yes
C67 C73 C74 121.9(4) yes
C72 C73 C74 116.6(4) yes
C73 C72 C71 122.2(4) yes
C73 C72 H721 119.4 no
C71 C72 H721 118.3 no
C72 C71 C70 116.6(4) yes
C72 C71 C75 121.6(4) yes
C70 C71 C75 121.8(4) yes
C71 C70 C68 123.3(4) yes
C71 C70 H701 119.3 no
C68 C70 H701 117.4 no
C67 C68 C70 119.9(4) yes
C67 C68 C69 122.3(4) yes
C70 C68 C69 117.8(4) yes
C68 C69 H692 108.6 no
C68 C69 H691 110.3 no
H692 C69 H691 110.3 no
C68 C69 H693 109.1 no
H692 C69 H693 109.4 no
H691 C69 H693 109.1 no
C71 C75 H752 110.2 no
C71 C75 H751 107.7 no
H752 C75 H751 110.8 no
C71 C75 H753 107.9 no
H752 C75 H753 109.9 no
H751 C75 H753 110.2 no
C73 C74 H742 113.0 no
C73 C74 H741 112.0 no
H742 C74 H741 109.3 no
C73 C74 H743 109.5 no
H742 C74 H743 107.5 no
H741 C74 H743 105.1 no
B57 C58 C59 123.9(4) yes
B57 C58 C63 119.8(4) yes
C59 C58 C63 116.3(4) yes
C58 C59 C66 123.2(4) yes
C58 C59 C60 121.1(4) yes
C66 C59 C60 115.6(4) yes
C59 C66 H662 106.5 no
C59 C66 H661 114.4 no
H662 C66 H661 110.5 no
C59 C66 H663 108.7 no
H662 C66 H663 108.5 no
H661 C66 H663 108.1 no
C59 C60 C61 122.7(4) yes
C59 C60 H601 120.0 no
C61 C60 H601 117.3 no
C60 C61 C62 116.9(4) yes
C60 C61 C65 122.2(4) yes
C62 C61 C65 120.9(4) yes
C61 C62 C63 121.7(4) yes
C61 C62 H621 118.2 no
C63 C62 H621 120.2 no
C58 C63 C62 121.4(4) yes
C58 C63 C64 122.5(4) yes
C62 C63 C64 116.1(4) yes
C63 C64 H641 107.7 no
C63 C64 H642 109.6 no
H641 C64 H642 109.0 no
C63 C64 H643 110.2 no
H641 C64 H643 106.9 no
H642 C64 H643 113.2 no
C61 C65 H651 109.4 no
C61 C65 H652 112.6 no
H651 C65 H652 106.8 no
C61 C65 H653 111.1 no
H651 C65 H653 107.4 no
H652 C65 H653 109.3 no
Fe51 C99 C95 69.5(3) yes
Fe51 C99 C98 69.1(3) yes
C95 C99 C98 107.6(5) yes
Fe51 C99 H991 129.1 no
C95 C99 H991 127.0 no
C98 C99 H991 125.3 no
C99 C95 Fe51 70.2(3) yes
C99 C95 C96 107.7(5) yes
Fe51 C95 C96 68.9(3) yes
C99 C95 H951 126.6 no
Fe51 C95 H951 126.2 no
C96 C95 H951 125.7 no
C95 C96 Fe51 71.0(3) yes
C95 C96 C97 108.4(5) yes
Fe51 C96 C97 69.9(3) yes
C95 C96 H961 126.9 no
Fe51 C96 H961 125.5 no
C97 C96 H961 124.6 no
C96 C97 Fe51 69.4(3) yes
C96 C97 C98 108.0(5) yes
Fe51 C97 C98 70.4(3) yes
C96 C97 H971 126.9 no
Fe51 C97 H971 121.6 no
C98 C97 H971 124.8 no
C99 C98 C97 108.2(5) yes
C99 C98 Fe51 70.6(3) yes
C97 C98 Fe51 69.5(3) yes
C99 C98 H981 124.7 no
C97 C98 H981 127.1 no
Fe51 C98 H981 126.9 no

loop_
_geom_bond_atom_site_label_1
_geom_bond_atom_site_label_2
_geom_bond_distance
_geom_bond_publ_flag
Fe1 C2 2.042(5) yes
Fe1 C3 2.049(5) yes
Fe1 C4 2.023(5) yes
Fe1 C5 2.097(4) yes
Fe1 C6 2.111(4) yes
Fe1 C45 2.072(5) yes
Fe1 C46 2.076(5) yes
Fe1 C47 2.057(5) yes
Fe1 C48 2.040(5) yes
Fe1 C49 2.052(5) yes
C2 C3 1.405(6) yes
C2 C6 1.452(6) yes
C2 H21 0.983 no
C3 C4 1.410(6) yes
C3 H31 1.015 no
C4 C5 1.457(6) yes
C4 H41 0.970 no
C5 C6 1.473(6) yes
C5 B26 1.569(7) yes
C6 B7 1.574(7) yes
B7 C8 1.603(6) yes
B7 C17 1.582(7) yes
C8 C9 1.407(7) yes
C8 C13 1.419(7) yes
C9 C10 1.390(7) yes
C9 C16 1.513(7) yes
C10 C11 1.382(7) yes
C10 H101 0.959 no
C11 C12 1.388(7) yes
C11 C15 1.523(7) yes
C12 C13 1.396(6) yes
C12 H121 0.951 no
C13 C14 1.501(7) yes
C14 H141 0.962 no
C14 H142 0.969 no
C14 H143 0.976 no
C15 H151 0.967 no
C15 H152 0.960 no
C15 H153 0.969 no
C16 H161 0.972 no
C16 H162 0.956 no
C16 H163 0.977 no
C17 C18 1.411(6) yes
C17 C23 1.420(6) yes
C18 C19 1.499(7) yes
C18 C20 1.389(6) yes
C19 H192 0.983 no
C19 H191 0.977 no
C19 H193 0.964 no
C20 C21 1.394(7) yes
C20 H201 0.931 no
C21 C22 1.391(7) yes
C21 C25 1.508(6) yes
C22 C23 1.395(6) yes
C22 H221 0.948 no
C23 C24 1.505(7) yes
C24 H241 0.966 no
C24 H243 0.962 no
C24 H242 0.974 no
C25 H251 0.958 no
C25 H253 0.963 no
C25 H252 0.974 no
B26 C27 1.586(7) yes
B26 C36 1.604(7) yes
C27 C28 1.424(6) yes
C27 C33 1.415(6) yes
C28 C29 1.517(6) yes
C28 C30 1.386(6) yes
C29 H291 0.979 no
C29 H292 0.958 no
C29 H293 0.958 no
C30 C31 1.389(7) yes
C30 H301 0.939 no
C31 C32 1.380(7) yes
C31 C35 1.517(7) yes
C32 C33 1.411(6) yes
C32 H321 0.924 no
C33 C34 1.512(6) yes
C34 H342 0.980 no
C34 H341 0.974 no
C34 H343 0.978 no
C35 H352 0.962 no
C35 H351 0.960 no
C35 H353 0.959 no
C36 C37 1.424(6) yes
C36 C41 1.403(6) yes
C37 C38 1.391(6) yes
C37 C44 1.496(6) yes
C38 C39 1.393(6) yes
C38 H381 0.944 no
C39 C40 1.392(6) yes
C39 C43 1.504(6) yes
C40 C41 1.394(7) yes
C40 H401 0.939 no
C41 C42 1.505(6) yes
C42 H421 0.974 no
C42 H422 0.978 no
C42 H423 0.961 no
C43 H431 0.967 no
C43 H432 0.972 no
C43 H433 0.965 no
C44 H441 0.961 no
C44 H442 0.943 no
C44 H443 0.966 no
C45 C46 1.401(8) yes
C45 C49 1.418(7) yes
C45 H451 0.971 no
C46 C47 1.422(8) yes
C46 H461 0.963 no
C47 C48 1.402(8) yes
C47 H471 0.957 no
C48 C49 1.416(8) yes
C48 H481 0.976 no
C49 H491 0.970 no
Fe51 C56 2.088(4) yes
Fe51 C55 2.116(4) yes
Fe51 C54 2.053(4) yes
Fe51 C53 2.058(5) yes
Fe51 C52 2.018(5) yes
Fe51 C99 2.079(5) yes
Fe51 C95 2.069(5) yes
Fe51 C96 2.041(5) yes
Fe51 C97 2.047(5) yes
Fe51 C98 2.059(5) yes
C56 C55 1.482(6) yes
C56 C52 1.448(6) yes
C56 B57 1.566(7) yes
C55 C54 1.442(6) yes
C55 B76 1.560(7) yes
C54 C53 1.419(6) yes
C54 H541 0.994 no
C53 C52 1.418(6) yes
C53 H531 0.989 no
C52 H521 1.005 no
B76 C77 1.604(7) yes
B76 C86 1.578(7) yes
C77 C83 1.418(6) yes
C77 C78 1.403(6) yes
C83 C84 1.522(6) yes
C83 C82 1.386(6) yes
C84 H841 0.940 no
C84 H843 0.945 no
C84 H842 0.955 no
C82 C81 1.388(7) yes
C82 H821 0.925 no
C81 C80 1.388(7) yes
C81 C85 1.499(7) yes
C80 C78 1.412(6) yes
C80 H801 0.947 no
C78 C79 1.506(6) yes
C79 H791 0.964 no
C79 H792 0.982 no
C79 H793 0.966 no
C85 H851 0.965 no
C85 H852 0.958 no
C85 H853 0.950 no
C86 C87 1.411(6) yes
C86 C91 1.436(6) yes
C87 C94 1.523(6) yes
C87 C88 1.400(6) yes
C94 H942 0.953 no
C94 H941 0.937 no
C94 H943 0.947 no
C88 C89 1.379(6) yes
C88 H881 0.933 no
C89 C90 1.399(6) yes
C89 C93 1.505(6) yes
C90 C91 1.375(6) yes
C90 H901 0.940 no
C91 C92 1.506(7) yes
C92 H921 0.958 no
C92 H923 0.957 no
C92 H922 0.962 no
C93 H931 0.963 no
C93 H933 0.968 no
C93 H932 0.961 no
B57 C67 1.593(7) yes
B57 C58 1.603(7) yes
C67 C73 1.406(6) yes
C67 C68 1.418(6) yes
C73 C72 1.388(6) yes
C73 C74 1.513(6) yes
C72 C71 1.377(6) yes
C72 H721 0.935 no
C71 C70 1.384(6) yes
C71 C75 1.524(7) yes
C70 C68 1.391(6) yes
C70 H701 0.925 no
C68 C69 1.509(6) yes
C69 H692 0.969 no
C69 H691 0.966 no
C69 H693 0.981 no
C75 H752 0.953 no
C75 H751 0.968 no
C75 H753 0.955 no
C74 H742 0.977 no
C74 H741 0.974 no
C74 H743 0.949 no
C58 C59 1.424(6) yes
C58 C63 1.411(6) yes
C59 C66 1.516(6) yes
C59 C60 1.377(6) yes
C66 H662 0.966 no
C66 H661 0.984 no
C66 H663 0.968 no
C60 C61 1.390(6) yes
C60 H601 0.944 no
C61 C62 1.398(6) yes
C61 C65 1.503(6) yes
C62 C63 1.395(6) yes
C62 H621 0.948 no
C63 C64 1.519(6) yes
C64 H641 0.940 no
C64 H642 0.956 no
C64 H643 0.952 no
C65 H651 0.965 no
C65 H652 0.958 no
C65 H653 0.976 no
C99 C95 1.430(7) yes
C99 C98 1.426(7) yes
C99 H991 1.005 no
C95 C96 1.411(7) yes
C95 H951 0.989 no
C96 C97 1.422(8) yes
C96 H961 0.976 no
C97 C98 1.408(8) yes
C97 H971 0.985 no
C98 H981 0.992 no

loop_
_geom_hbond_atom_site_label_D
_geom_hbond_atom_site_label_H
_geom_hbond_atom_site_label_A
_geom_hbond_angle_DHA
_geom_hbond_distance_DH
_geom_hbond_distance_HA
_geom_hbond_distance_DA
_geom_hbond_publ_flag
C19 H191 C6 139 0.98 2.42 3.213(7) yes
C34 H343 C4 129 0.98 2.41 3.119(7) yes
C34 H343 C5 138 0.98 2.58 3.371(7) yes
C94 H943 C55 134 0.95 2.49 3.222(7) yes
